data_4082977
loop_
_publ_author_name
'Lake, Benjamin R. M.'
'Willans, Charlotte E.'

_publ_section_title
;
 Remarkable Stability of Copper(II)--N-Heterocyclic Carbene Complexes Void
 of an Anionic Tether
;
_journal_issue 8
_journal_name_full Organometallics
_journal_page_first 2027
_journal_paper_doi 10.1021/om500178e
_journal_volume 33
_journal_year 2014
_chemical_formula_moiety 'C22 H22 Br2.40 Cl1.60 Cu2 N6, 4(C H Cl3)'
_chemical_formula_sum 'C26 H26 Br2.4 Cl13.6 Cu2 N6'
_chemical_formula_weight 1223.51
_chemical_name_systematic
; 
 ? 
;
_space_group_IT_number 14
_symmetry_cell_setting monoclinic
_symmetry_space_group_name_Hall '-P 2ybc'
_symmetry_space_group_name_H-M 'P 1 21/c 1'
_atom_sites_solution_hydrogens geom
_atom_sites_solution_primary direct
_atom_sites_solution_secondary difmap
_audit_creation_method SHELXL-97
_cell_angle_alpha 90.00
_cell_angle_beta 90.963(2)
_cell_angle_gamma 90.00
_cell_formula_units_Z 4
_cell_length_a 20.8642(10)
_cell_length_b 8.9422(4)
_cell_length_c 23.5483(10)
_cell_measurement_temperature 150(2)
_cell_volume 4392.8(3)
_computing_cell_refinement
;
APEX 2 software, Bruker Nonius 2004
;
_computing_data_collection
;
APEX 2 software, Bruker Nonius 2004
;
_computing_data_reduction
;
SAINT - Bruker Integration program embedded in
APEX 2 software, Bruker Nonius 2004
;
_computing_molecular_graphics 'ORTEP-III Version 1.08 (Farrugia, 2005)'
_computing_publication_material
;
enCIFer: A program for viewing, editing and visualising CIFs.
F. H. Allen, O. Johnson, G. P. Shields, B. R. Smith, M. Towler,
J. Applied Cryst., 37, 331-334, 2004
;
_computing_structure_refinement
;
SHELXS-97 (Sheldrick, G. M.    Acta Cryst. (2008). A64, 112)
XSeed (L.J.Barbour, J.Supramol. Chem., 2003, 1, 189.)
;
_computing_structure_solution
;
SHELXS-97 (Sheldrick, G. M.    Acta Cryst. (2008). A64, 112)
XSeed (L.J.Barbour, J.Supramol. Chem., 2003, 1, 189.)
;
_diffrn_ambient_temperature 150(2)
_diffrn_detector_area_resol_mean
;
120 microns
;
_diffrn_measured_fraction_theta_full 0.994
_diffrn_measured_fraction_theta_max 0.994
_diffrn_measurement_device_type 'ApexII camera'
_diffrn_measurement_method 'rotation images'
_diffrn_radiation_monochromator
;
Mach3 kappa-type 4-circle goniostat.
;
_diffrn_radiation_source
;
Bruker Nonius FR591 rotating anode generator
;
_diffrn_radiation_type MoK\a
_diffrn_radiation_wavelength 0.71073
_diffrn_reflns_av_R_equivalents 0.0573
_diffrn_reflns_av_sigmaI/netI 0.0829
_diffrn_reflns_limit_h_max 28
_diffrn_reflns_limit_h_min -27
_diffrn_reflns_limit_k_max 8
_diffrn_reflns_limit_k_min -12
_diffrn_reflns_limit_l_max 32
_diffrn_reflns_limit_l_min -32
_diffrn_reflns_number 38524
_diffrn_reflns_theta_full 29.56
_diffrn_reflns_theta_max 29.56
_diffrn_reflns_theta_min 2.00
_diffrn_standards_decay_% 0
_diffrn_standards_interval_count 0
_diffrn_standards_interval_time 0
_diffrn_standards_number 0
_exptl_absorpt_coefficient_mu 4.008
_exptl_absorpt_correction_T_max 0.8892
_exptl_absorpt_correction_T_min 0.3186
_exptl_absorpt_correction_type multi-scan
_exptl_absorpt_process_details
;
See Sheldrick, G. M. (2002). SADABS.
 University of Gottingen, Germany. 
;
_exptl_crystal_colour green
_exptl_crystal_density_diffrn 1.850
_exptl_crystal_density_method 'not measured'
_exptl_crystal_description needle
_exptl_crystal_F_000 2389
_exptl_crystal_size_max 0.37
_exptl_crystal_size_mid 0.05
_exptl_crystal_size_min 0.03
_refine_diff_density_max 2.545
_refine_diff_density_min -1.385
_refine_diff_density_rms 0.164
_refine_ls_extinction_method none
_refine_ls_goodness_of_fit_ref 1.022
_refine_ls_hydrogen_treatment constr
_refine_ls_matrix_type full
_refine_ls_number_parameters 451
_refine_ls_number_reflns 12245
_refine_ls_number_restraints 2
_refine_ls_restrained_S_all 1.025
_refine_ls_R_factor_all 0.1205
_refine_ls_R_factor_gt 0.0599
_refine_ls_shift/su_max 0.001
_refine_ls_shift/su_mean 0.000
_refine_ls_structure_factor_coef Fsqd
_refine_ls_weighting_details 'calc w=1/[\s^2^(Fo^2^)+(0.0799P)^2^+0.0000P] where P=(Fo^2^+2Fc^2^)/3'
_refine_ls_weighting_scheme calc
_refine_ls_wR_factor_gt 0.1404
_refine_ls_wR_factor_ref 0.1672
_reflns_number_gt 7002
_reflns_number_total 12245
_reflns_threshold_expression >2sigma(I)
_cod_data_source_file om500178e_si_002.cif
_cod_data_source_block Complex4b
_cod_depositor_comments 'Adding full bibliography for 4082971--4082988.cif.'
_cod_original_sg_symbol_H-M 'P 21/c'
_cod_original_formula_sum 'C26 H26 Br2.40 Cl13.60 Cu2 N6'
_cod_database_code 4082977

loop_
_symmetry_equiv_pos_as_xyz
'x, y, z'
'-x, y+1/2, -z+1/2'
'-x, -y, -z'
'x, -y-1/2, z-1/2'

loop_
_atom_site_label
_atom_site_type_symbol
_atom_site_fract_x
_atom_site_fract_y
_atom_site_fract_z
_atom_site_U_iso_or_equiv
_atom_site_adp_type
_atom_site_occupancy
_atom_site_symmetry_multiplicity
_atom_site_calc_flag
_atom_site_refinement_flags
_atom_site_disorder_assembly
_atom_site_disorder_group
Br1 Br 0.39440(3) 0.41587(5) 0.69333(2) 0.02414(14) Uani 1 1 d . A .
Br2 Br 0.10440(3) 0.55235(5) 0.80856(2) 0.02392(14) Uani 1 1 d . A .
Br3 Br 0.27192(5) 0.53904(10) 0.81900(4) 0.0237(2) Uani 0.20 1 d P A 1
Br4 Br 0.22679(5) 0.43402(10) 0.68352(4) 0.0236(2) Uani 0.20 1 d P A 1
Cu1 Cu 0.30790(3) 0.59527(6) 0.71659(3) 0.01840(15) Uani 1 1 d . . .
Cu2 Cu 0.19199(3) 0.37548(6) 0.78612(3) 0.01890(15) Uani 1 1 d . . .
Cl1 Cl 0.22679(5) 0.43402(10) 0.68352(4) 0.0236(2) Uani 0.80 1 d P A 1
Cl2 Cl 0.01991(8) 0.68029(15) 0.67128(6) 0.0377(4) Uani 1 1 d . . .
Cl3 Cl -0.08009(8) 0.60077(18) 0.58950(8) 0.0478(4) Uani 1 1 d . . .
Cl4 Cl 0.02104(9) 0.8041(3) 0.55841(8) 0.0686(6) Uani 1 1 d . . .
Cl5 Cl 0.16090(10) 0.71852(18) 0.47007(8) 0.0563(5) Uani 1 1 d . . .
Cl6 Cl 0.13252(11) 1.0323(2) 0.47282(8) 0.0617(6) Uani 1 1 d . . .
Cl7 Cl 0.26425(9) 0.9320(2) 0.47664(8) 0.0601(5) Uani 1 1 d . . .
Cl8 Cl 0.22953(9) 0.3526(2) 0.52096(8) 0.0542(5) Uani 1 1 d . . .
Cl9 Cl 0.36041(10) 0.2562(2) 0.53050(9) 0.0636(5) Uani 1 1 d . . .
Cl10 Cl 0.32952(11) 0.5694(2) 0.53879(9) 0.0668(6) Uani 1 1 d . . .
Cl11 Cl 0.50753(10) 0.6474(2) 0.55830(8) 0.0629(6) Uani 1 1 d . . .
Cl12 Cl 0.41858(8) 0.88376(17) 0.58865(7) 0.0434(4) Uani 1 1 d . . .
Cl13 Cl 0.51716(8) 0.78584(15) 0.66897(7) 0.0391(4) Uani 1 1 d . . .
N1 N 0.4128(2) 0.7819(4) 0.78076(18) 0.0202(9) Uani 1 1 d . . .
N2 N 0.3462(2) 0.8962(4) 0.72577(17) 0.0182(9) Uani 1 1 d . . .
N3 N 0.2634(2) 0.7813(4) 0.67693(18) 0.0209(9) Uani 1 1 d . A .
N4 N 0.0888(2) 0.1855(4) 0.72201(18) 0.0206(9) Uani 1 1 d . . .
N5 N 0.1560(2) 0.0731(4) 0.77672(17) 0.0180(9) Uani 1 1 d . . .
N6 N 0.2378(2) 0.1897(4) 0.82588(18) 0.0211(9) Uani 1 1 d . A .
C1 C 0.4596(7) 0.6986(14) 0.9162(4) 0.163(7) Uani 1 1 d D A .
H1A H 0.5040 0.7218 0.9170 0.195 Uiso 1 1 calc R B 1
H1B H 0.4364 0.6956 0.9506 0.195 Uiso 1 1 calc R B 1
C2 C 0.4337(5) 0.6739(9) 0.8733(3) 0.071(3) Uani 1 1 d D . .
H2 H 0.3897 0.6528 0.8795 0.085 Uiso 1 1 calc R A 1
C3 C 0.4469(3) 0.6651(5) 0.8138(2) 0.0257(12) Uani 1 1 d . A .
H3A H 0.4339 0.5655 0.7994 0.031 Uiso 1 1 calc R . .
H3B H 0.4936 0.6759 0.8083 0.031 Uiso 1 1 calc R . .
C4 C 0.3630(2) 0.7570(5) 0.7449(2) 0.0185(10) Uani 1 1 d . A .
C5 C 0.4273(3) 0.9324(5) 0.7830(2) 0.0239(12) Uani 1 1 d . A .
H5 H 0.4608 0.9767 0.8050 0.029 Uiso 1 1 calc R . .
C6 C 0.3863(2) 1.0049(5) 0.7488(2) 0.0235(12) Uani 1 1 d . A .
H6 H 0.3849 1.1094 0.7417 0.028 Uiso 1 1 calc R . .
C7 C 0.2923(2) 0.9123(5) 0.6886(2) 0.0186(11) Uani 1 1 d . A .
C8 C 0.2720(3) 1.0496(6) 0.6674(2) 0.0255(12) Uani 1 1 d . . .
H8 H 0.2937 1.1398 0.6771 0.031 Uiso 1 1 calc R A .
C9 C 0.2199(3) 1.0492(6) 0.6319(2) 0.0309(13) Uani 1 1 d . A .
H9 H 0.2049 1.1406 0.6160 0.037 Uiso 1 1 calc R . .
C10 C 0.1884(3) 0.9176(6) 0.6189(3) 0.0336(14) Uani 1 1 d . . .
H10 H 0.1517 0.9177 0.5945 0.040 Uiso 1 1 calc R A .
C11 C 0.2116(3) 0.7847(6) 0.6421(2) 0.0277(13) Uani 1 1 d . A .
H11 H 0.1903 0.6937 0.6330 0.033 Uiso 1 1 calc R . .
C12 C 0.0323(6) 0.2648(11) 0.5871(4) 0.111(4) Uani 1 1 d D A .
H12A H -0.0114 0.2401 0.5928 0.134 Uiso 1 1 calc R C 1
H12B H 0.0489 0.2660 0.5498 0.134 Uiso 1 1 calc R C 1
C13 C 0.0681(4) 0.2959(8) 0.6287(3) 0.054(2) Uani 1 1 d D . .
H13 H 0.1111 0.3195 0.6197 0.064 Uiso 1 1 calc R A .
C14 C 0.0532(3) 0.3013(6) 0.6894(2) 0.0256(12) Uani 1 1 d . A .
H14A H 0.0066 0.2862 0.6943 0.031 Uiso 1 1 calc R . .
H14B H 0.0645 0.4013 0.7047 0.031 Uiso 1 1 calc R . .
C15 C 0.1384(2) 0.2109(5) 0.7578(2) 0.0190(11) Uani 1 1 d . A .
C16 C 0.0744(3) 0.0337(5) 0.7197(2) 0.0249(12) Uani 1 1 d . A .
H16 H 0.0407 -0.0108 0.6980 0.030 Uiso 1 1 calc R . .
C17 C 0.1165(3) -0.0389(5) 0.7536(2) 0.0250(12) Uani 1 1 d . A .
H17 H 0.1190 -0.1435 0.7604 0.030 Uiso 1 1 calc R . .
C18 C 0.2098(3) 0.0586(5) 0.8137(2) 0.0199(11) Uani 1 1 d . A .
C19 C 0.2308(3) -0.0786(6) 0.8348(2) 0.0250(12) Uani 1 1 d . . .
H19 H 0.2097 -0.1693 0.8250 0.030 Uiso 1 1 calc R A .
C20 C 0.2847(3) -0.0762(6) 0.8712(3) 0.0315(14) Uani 1 1 d . A .
H20 H 0.3010 -0.1670 0.8866 0.038 Uiso 1 1 calc R . .
C21 C 0.3139(3) 0.0571(6) 0.8845(2) 0.0319(14) Uani 1 1 d . . .
H21 H 0.3503 0.0597 0.9093 0.038 Uiso 1 1 calc R A .
C22 C 0.2893(3) 0.1889(6) 0.8608(2) 0.0292(13) Uani 1 1 d . A .
H22 H 0.3097 0.2810 0.8698 0.035 Uiso 1 1 calc R . .
C23 C -0.0275(3) 0.7428(6) 0.6129(2) 0.0297(13) Uani 1 1 d . . .
H23 H -0.0539 0.8294 0.6258 0.036 Uiso 1 1 calc R . .
C24 C 0.1869(3) 0.8969(6) 0.4488(3) 0.0369(15) Uani 1 1 d . . .
H24 H 0.1882 0.9005 0.4064 0.044 Uiso 1 1 calc R . .
C25 C 0.3046(3) 0.3876(6) 0.5530(3) 0.0371(15) Uani 1 1 d . . .
H25 H 0.3002 0.3771 0.5950 0.044 Uiso 1 1 calc R . .
C26 C 0.4644(3) 0.7291(6) 0.6135(2) 0.0302(13) Uani 1 1 d . . .
H26 H 0.4344 0.6525 0.6289 0.036 Uiso 1 1 calc R . .
Cl3A Cl 0.27192(5) 0.53904(10) 0.81900(4) 0.0237(2) Uani 0.80 1 d P A 1

loop_
_atom_site_aniso_label
_atom_site_aniso_U_11
_atom_site_aniso_U_22
_atom_site_aniso_U_33
_atom_site_aniso_U_23
_atom_site_aniso_U_13
_atom_site_aniso_U_12
Br1 0.0190(3) 0.0190(2) 0.0344(3) -0.0013(2) 0.0005(2) 0.0032(2)
Br2 0.0193(3) 0.0212(3) 0.0313(3) -0.0019(2) -0.0005(2) 0.0037(2)
Br3 0.0223(5) 0.0199(5) 0.0290(6) -0.0039(4) 0.0045(4) -0.0077(4)
Br4 0.0221(5) 0.0193(4) 0.0297(6) -0.0038(4) 0.0046(4) -0.0071(4)
Cu1 0.0147(3) 0.0130(3) 0.0275(4) -0.0005(2) -0.0017(3) -0.0019(2)
Cu2 0.0148(3) 0.0142(3) 0.0275(4) -0.0010(2) -0.0027(3) -0.0020(2)
Cl1 0.0221(5) 0.0193(4) 0.0297(6) -0.0038(4) 0.0046(4) -0.0071(4)
Cl2 0.0507(10) 0.0253(7) 0.0367(9) -0.0011(6) -0.0065(7) 0.0041(7)
Cl3 0.0393(10) 0.0472(9) 0.0566(11) -0.0088(8) -0.0045(8) -0.0121(8)
Cl4 0.0423(11) 0.1254(18) 0.0380(10) 0.0182(11) -0.0001(8) -0.0345(12)
Cl5 0.0700(14) 0.0381(9) 0.0614(12) -0.0062(8) 0.0157(10) -0.0111(9)
Cl6 0.0865(16) 0.0507(10) 0.0474(11) -0.0039(8) -0.0155(10) 0.0295(10)
Cl7 0.0468(12) 0.0837(14) 0.0498(12) -0.0092(9) -0.0016(9) -0.0159(10)
Cl8 0.0454(11) 0.0658(12) 0.0511(11) 0.0099(9) -0.0069(9) -0.0102(9)
Cl9 0.0633(13) 0.0662(12) 0.0618(13) -0.0052(10) 0.0101(10) 0.0187(10)
Cl10 0.0888(17) 0.0442(10) 0.0664(13) 0.0102(9) -0.0267(12) -0.0270(10)
Cl11 0.0557(13) 0.0914(15) 0.0419(11) -0.0160(10) 0.0055(9) 0.0298(11)
Cl12 0.0401(10) 0.0373(8) 0.0526(10) 0.0096(7) -0.0025(8) 0.0061(7)
Cl13 0.0505(10) 0.0256(7) 0.0407(9) 0.0029(6) -0.0097(7) -0.0049(7)
N1 0.016(2) 0.0145(19) 0.029(3) 0.0016(17) -0.0034(19) -0.0012(16)
N2 0.016(2) 0.0150(19) 0.023(2) 0.0003(16) 0.0001(18) -0.0003(16)
N3 0.019(2) 0.020(2) 0.024(2) 0.0017(17) -0.0037(19) -0.0022(17)
N4 0.019(2) 0.014(2) 0.028(3) -0.0016(17) -0.0047(19) 0.0020(17)
N5 0.019(2) 0.0147(19) 0.020(2) 0.0003(16) 0.0003(18) -0.0009(16)
N6 0.019(2) 0.018(2) 0.026(2) 0.0033(17) -0.0042(19) -0.0034(17)
C1 0.231(16) 0.199(13) 0.056(7) -0.042(8) -0.049(9) 0.166(13)
C2 0.096(7) 0.079(6) 0.037(4) 0.012(4) 0.002(4) 0.069(5)
C3 0.023(3) 0.020(3) 0.034(3) -0.004(2) -0.010(2) 0.003(2)
C4 0.017(3) 0.012(2) 0.027(3) 0.0028(19) 0.002(2) 0.0025(19)
C5 0.018(3) 0.020(2) 0.034(3) -0.006(2) -0.005(2) -0.004(2)
C6 0.021(3) 0.013(2) 0.037(3) -0.004(2) 0.000(2) -0.004(2)
C7 0.014(3) 0.022(2) 0.020(3) 0.0003(19) 0.006(2) 0.0007(19)
C8 0.027(3) 0.018(2) 0.032(3) 0.005(2) 0.002(3) -0.001(2)
C9 0.033(4) 0.031(3) 0.029(3) 0.011(2) 0.001(3) 0.010(3)
C10 0.029(3) 0.042(3) 0.029(3) 0.003(3) -0.009(3) 0.007(3)
C11 0.025(3) 0.026(3) 0.032(3) 0.001(2) -0.010(3) 0.001(2)
C12 0.149(12) 0.125(9) 0.061(7) -0.022(6) -0.011(7) 0.071(8)
C13 0.059(5) 0.064(5) 0.037(4) 0.004(3) -0.006(4) 0.031(4)
C14 0.022(3) 0.021(3) 0.033(3) -0.002(2) -0.009(2) 0.002(2)
C15 0.014(3) 0.015(2) 0.028(3) -0.003(2) 0.000(2) -0.0012(18)
C16 0.024(3) 0.017(2) 0.034(3) -0.006(2) -0.001(2) -0.005(2)
C17 0.024(3) 0.014(2) 0.037(3) -0.003(2) -0.002(3) -0.001(2)
C18 0.022(3) 0.020(2) 0.018(3) 0.0014(19) 0.002(2) 0.004(2)
C19 0.026(3) 0.019(2) 0.029(3) 0.005(2) 0.002(2) 0.003(2)
C20 0.029(3) 0.030(3) 0.036(3) 0.006(2) 0.001(3) 0.010(2)
C21 0.026(3) 0.039(3) 0.030(3) 0.007(3) -0.003(3) 0.010(3)
C22 0.030(3) 0.029(3) 0.028(3) -0.001(2) -0.007(3) 0.002(2)
C23 0.033(3) 0.025(3) 0.031(3) -0.005(2) 0.001(3) -0.004(2)
C24 0.044(4) 0.041(4) 0.025(3) -0.002(3) 0.000(3) -0.004(3)
C25 0.041(4) 0.036(3) 0.034(4) 0.003(3) 0.003(3) -0.003(3)
C26 0.037(4) 0.024(3) 0.030(3) -0.002(2) 0.001(3) 0.000(2)
Cl3A 0.0223(5) 0.0199(5) 0.0290(6) -0.0039(4) 0.0045(4) -0.0077(4)

loop_
_atom_type_symbol
_atom_type_description
_atom_type_scat_dispersion_real
_atom_type_scat_dispersion_imag
_atom_type_scat_source
C C 0.0033 0.0016 'International Tables Vol C Tables 4.2.6.8 and 6.1.1.4'
H H 0.0000 0.0000 'International Tables Vol C Tables 4.2.6.8 and 6.1.1.4'
Br Br -0.2901 2.4595 'International Tables Vol C Tables 4.2.6.8 and 6.1.1.4'
Cl Cl 0.1484 0.1585 'International Tables Vol C Tables 4.2.6.8 and 6.1.1.4'
Cu Cu 0.3201 1.2651 'International Tables Vol C Tables 4.2.6.8 and 6.1.1.4'
N N 0.0061 0.0033 'International Tables Vol C Tables 4.2.6.8 and 6.1.1.4'

loop_
_geom_angle_atom_site_label_1
_geom_angle_atom_site_label_2
_geom_angle_atom_site_label_3
_geom_angle
Cu2 Br3 Cu1 91.69(4)
Cu1 Br4 Cu2 91.53(4)
C4 Cu1 N3 79.62(17)
C4 Cu1 Br4 169.48(14)
N3 Cu1 Br4 91.60(12)
C4 Cu1 Br1 97.35(14)
N3 Cu1 Br1 136.57(12)
Br4 Cu1 Br1 93.01(3)
C4 Cu1 Br3 90.25(15)
N3 Cu1 Br3 115.62(12)
Br4 Cu1 Br3 88.34(4)
Br1 Cu1 Br3 107.67(3)
C15 Cu2 N6 79.23(18)
C15 Cu2 Br3 169.08(15)
N6 Cu2 Br3 91.71(11)
C15 Cu2 Br2 97.66(14)
N6 Cu2 Br2 137.05(12)
Br3 Cu2 Br2 93.12(3)
C15 Cu2 Br4 90.08(15)
N6 Cu2 Br4 115.97(12)
Br3 Cu2 Br4 88.44(4)
Br2 Cu2 Br4 106.81(3)
C4 N1 C5 110.6(4)
C4 N1 C3 125.0(4)
C5 N1 C3 124.4(4)
C4 N2 C6 111.1(4)
C4 N2 C7 119.3(4)
C6 N2 C7 129.5(4)
C7 N3 C11 117.2(4)
C7 N3 Cu1 113.8(3)
C11 N3 Cu1 129.0(3)
C15 N4 C16 110.7(4)
C15 N4 C14 125.5(4)
C16 N4 C14 123.8(4)
C15 N5 C17 111.5(4)
C15 N5 C18 119.5(4)
C17 N5 C18 129.0(4)
C18 N6 C22 117.9(4)
C18 N6 Cu2 113.5(3)
C22 N6 Cu2 128.6(3)
C2 C1 H1A 120.0
C2 C1 H1B 120.0
H1A C1 H1B 120.0
C1 C2 C3 140.1(12)
C1 C2 H2 110.0
C3 C2 H2 110.0
C2 C3 N1 112.2(5)
C2 C3 H3A 109.2
N1 C3 H3A 109.2
C2 C3 H3B 109.2
N1 C3 H3B 109.2
H3A C3 H3B 107.9
N1 C4 N2 104.2(4)
N1 C4 Cu1 141.1(3)
N2 C4 Cu1 114.6(3)
C6 C5 N1 108.2(4)
C6 C5 H5 125.9
N1 C5 H5 125.9
C5 C6 N2 105.8(4)
C5 C6 H6 127.1
N2 C6 H6 127.1
N3 C7 C8 124.3(5)
N3 C7 N2 112.7(4)
C8 C7 N2 123.0(4)
C9 C8 C7 117.0(5)
C9 C8 H8 121.5
C7 C8 H8 121.5
C8 C9 C10 120.8(5)
C8 C9 H9 119.6
C10 C9 H9 119.6
C9 C10 C11 118.7(5)
C9 C10 H10 120.7
C11 C10 H10 120.7
N3 C11 C10 122.0(5)
N3 C11 H11 119.0
C10 C11 H11 119.0
C13 C12 H12A 120.0
C13 C12 H12B 120.0
H12A C12 H12B 120.0
C12 C13 C14 129.6(9)
C12 C13 H13 115.2
C14 C13 H13 115.2
C13 C14 N4 111.7(5)
C13 C14 H14A 109.3
N4 C14 H14A 109.3
C13 C14 H14B 109.3
N4 C14 H14B 109.3
H14A C14 H14B 107.9
N4 C15 N5 104.7(4)
N4 C15 Cu2 140.4(4)
N5 C15 Cu2 114.8(4)
C17 C16 N4 108.0(4)
C17 C16 H16 126.0
N4 C16 H16 126.0
C16 C17 N5 105.1(4)
C16 C17 H17 127.5
N5 C17 H17 127.5
N6 C18 C19 124.2(5)
N6 C18 N5 112.9(4)
C19 C18 N5 122.8(5)
C18 C19 C20 116.7(5)
C18 C19 H19 121.7
C20 C19 H19 121.7
C21 C20 C19 120.1(5)
C21 C20 H20 119.9
C19 C20 H20 119.9
C20 C21 C22 118.8(5)
C20 C21 H21 120.6
C22 C21 H21 120.6
N6 C22 C21 122.3(5)
N6 C22 H22 118.8
C21 C22 H22 118.8
Cl4 C23 Cl3 111.4(3)
Cl4 C23 Cl2 110.4(3)
Cl3 C23 Cl2 110.6(3)
Cl4 C23 H23 108.1
Cl3 C23 H23 108.1
Cl2 C23 H23 108.1
Cl6 C24 Cl7 110.5(3)
Cl6 C24 Cl5 109.1(4)
Cl7 C24 Cl5 109.9(3)
Cl6 C24 H24 109.1
Cl7 C24 H24 109.1
Cl5 C24 H24 109.1
Cl10 C25 Cl9 111.6(4)
Cl10 C25 Cl8 110.5(3)
Cl9 C25 Cl8 110.2(3)
Cl10 C25 H25 108.1
Cl9 C25 H25 108.1
Cl8 C25 H25 108.1
Cl11 C26 Cl13 110.3(3)
Cl11 C26 Cl12 111.1(3)
Cl13 C26 Cl12 110.2(3)
Cl11 C26 H26 108.4
Cl13 C26 H26 108.4
Cl12 C26 H26 108.4

loop_
_geom_bond_atom_site_label_1
_geom_bond_atom_site_label_2
_geom_bond_distance
Br1 Cu1 2.4826(8)
Br2 Cu2 2.4805(8)
Br3 Cu2 2.3402(11)
Br3 Cu1 2.5870(12)
Br4 Cu1 2.3462(11)
Br4 Cu2 2.5879(12)
Cu1 C4 1.957(5)
Cu1 N3 2.115(4)
Cu2 C15 1.959(5)
Cu2 N6 2.126(4)
Cl2 C23 1.771(6)
Cl3 C23 1.761(6)
Cl4 C23 1.737(6)
Cl5 C24 1.761(6)
Cl6 C24 1.759(7)
Cl7 C24 1.759(7)
Cl8 C25 1.756(7)
Cl9 C25 1.742(6)
Cl10 C25 1.740(6)
Cl11 C26 1.753(6)
Cl12 C26 1.775(6)
Cl13 C26 1.768(6)
N1 C4 1.347(6)
N1 C5 1.381(6)
N1 C3 1.478(6)
N2 C4 1.367(6)
N2 C6 1.387(6)
N2 C7 1.421(6)
N3 C7 1.344(6)
N3 C11 1.346(6)
N4 C15 1.342(6)
N4 C16 1.391(6)
N4 C14 1.481(6)
N5 C15 1.359(6)
N5 C17 1.401(6)
N5 C18 1.416(6)
N6 C18 1.339(6)
N6 C22 1.342(7)
C1 C2 1.160(10)
C1 H1A 0.9500
C1 H1B 0.9500
C2 C3 1.434(9)
C2 H2 0.9500
C3 H3A 0.9900
C3 H3B 0.9900
C5 C6 1.332(7)
C5 H5 0.9500
C6 H6 0.9500
C7 C8 1.389(7)
C8 C9 1.361(8)
C8 H8 0.9500
C9 C10 1.379(8)
C9 H9 0.9500
C10 C11 1.391(7)
C10 H10 0.9500
C11 H11 0.9500
C12 C13 1.253(10)
C12 H12A 0.9500
C12 H12B 0.9500
C13 C14 1.469(9)
C13 H13 0.9500
C14 H14A 0.9900
C14 H14B 0.9900
C16 C17 1.344(7)
C16 H16 0.9500
C17 H17 0.9500
C18 C19 1.391(7)
C19 C20 1.401(8)
C19 H19 0.9500
C20 C21 1.373(8)
C20 H20 0.9500
C21 C22 1.398(7)
C21 H21 0.9500
C22 H22 0.9500
C23 H23 1.0000
C24 H24 1.0000
C25 H25 1.0000
C26 H26 1.0000
